data_7701066
loop_
_publ_author_name
'Clulow, Rebecca'
'Bradford, Alasdair J.'
'Lee, Stephen L.'
'Lightfoot, Philip'

_publ_section_title
;
 Perovzalates: a family of perovskite-related oxalates.
;
_journal_issue 38
_journal_name_full 'Dalton transactions (Cambridge, England : 2003)'
_journal_page_first 14461
_journal_page_last 14466
_journal_paper_doi 10.1039/c9dt03149a
_journal_volume 48
_journal_year 2019
_chemical_formula_sum 'C6 Li3 Ni O12 Rb'
_chemical_formula_weight 429.06
_space_group_crystal_system trigonal
_space_group_IT_number 167
_space_group_name_Hall '-R 3 2"c'
_space_group_name_H-M_alt 'R -3 c :H'
_symmetry_space_group_name_Hall '-R 3 2"c'
_symmetry_space_group_name_H-M 'R -3 c :H'
_audit_creation_method SHELXL-2014/7
_audit_update_record
;
2019-09-05 deposited with the CCDC.    2019-09-06 downloaded from the CCDC.
;
_cell_angle_alpha 90
_cell_angle_beta 90
_cell_angle_gamma 120
_cell_formula_units_Z 6
_cell_length_a 11.3796(7)
_cell_length_b 11.3796(7)
_cell_length_c 14.9962(10)
_cell_measurement_reflns_used 830
_cell_measurement_temperature 173(2)
_cell_measurement_theta_max 27.5
_cell_measurement_theta_min 2.5
_cell_volume 1681.77(18)
_computing_cell_refinement 'CrystalClear-SM Expert 2.1 b45 (Rigaku, 2015)'
_computing_data_collection 'CrystalClear-SM Expert 2.1 b45 (Rigaku, 2015)'
_computing_data_reduction 'CrystalClear-SM Expert 2.1 b45 (Rigaku, 2015)'
_computing_molecular_graphics 'Crystalmaker (Palmer, 2014)'
_computing_publication_material 'WinGX publication routines (Farrugia, 2012)'
_computing_structure_refinement 'SHELXL-2014/7 (Sheldrick, 2014)'
_computing_structure_solution 'SHELXL-2014/7 (Sheldrick, 2014)'
_diffrn_ambient_temperature 173(2)
_diffrn_detector_area_resol_mean 13.6612
_diffrn_measured_fraction_theta_full 0.997
_diffrn_measured_fraction_theta_max 0.998
_diffrn_measurement_device_type 'Rigaku Mercury2 (2x2 bin mode)'
_diffrn_measurement_method 'profile data from \w-scans'
_diffrn_radiation_type MoK\a
_diffrn_radiation_wavelength 0.71075
_diffrn_reflns_av_R_equivalents 0.0747
_diffrn_reflns_av_unetI/netI 0.0305
_diffrn_reflns_Laue_measured_fraction_full 0.997
_diffrn_reflns_Laue_measured_fraction_max 0.998
_diffrn_reflns_limit_h_max 14
_diffrn_reflns_limit_h_min -14
_diffrn_reflns_limit_k_max 14
_diffrn_reflns_limit_k_min -14
_diffrn_reflns_limit_l_max 19
_diffrn_reflns_limit_l_min -19
_diffrn_reflns_number 5226
_diffrn_reflns_point_group_measured_fraction_full 0.997
_diffrn_reflns_point_group_measured_fraction_max 0.998
_diffrn_reflns_theta_full 25.242
_diffrn_reflns_theta_max 27.502
_diffrn_reflns_theta_min 3.414
_diffrn_source 'Sealed Tube'
_exptl_absorpt_coefficient_mu 6.114
_exptl_absorpt_correction_T_max 1.000
_exptl_absorpt_correction_T_min 0.675
_exptl_absorpt_correction_type multi-scan
_exptl_absorpt_process_details
'The program SADABS-2008/1 - G.M. Sheldrick was used to apply a multi-scan absorption correction.'
_exptl_crystal_colour green
_exptl_crystal_density_diffrn 2.542
_exptl_crystal_description prism
_exptl_crystal_F_000 1236
_exptl_crystal_size_max 0.15
_exptl_crystal_size_mid 0.14
_exptl_crystal_size_min 0.10
_refine_diff_density_max 0.706
_refine_diff_density_min -0.840
_refine_diff_density_rms 0.123
_refine_ls_extinction_method none
_refine_ls_goodness_of_fit_ref 0.876
_refine_ls_hydrogen_treatment undef
_refine_ls_matrix_type full
_refine_ls_number_parameters 37
_refine_ls_number_reflns 441
_refine_ls_number_restraints 0
_refine_ls_restrained_S_all 0.876
_refine_ls_R_factor_all 0.0418
_refine_ls_R_factor_gt 0.0328
_refine_ls_shift/su_max 0.000
_refine_ls_shift/su_mean 0.000
_refine_ls_structure_factor_coef Fsqd
_refine_ls_weighting_details 'w=1/[\s^2^(Fo^2^)+(0.1000P)^2^] where P=(Fo^2^+2Fc^2^)/3'
_refine_ls_weighting_scheme calc
_refine_ls_wR_factor_gt 0.1025
_refine_ls_wR_factor_ref 0.1131
_reflns_Friedel_coverage 0.000
_reflns_number_gt 362
_reflns_number_total 441
_reflns_threshold_expression 'I > 2\s(I)'
_cod_data_source_file c9dt03149a2.cif
_cod_data_source_block shelx5
_cod_depositor_comments 'Adding full bibliography for 7701065--7701072.cif.'
_cod_original_cell_volume 1681.8(2)
_cod_database_code 7701066
_shelx_shelxl_version_number 2014/7
_shelx_space_group_comment
;
The symmetry employed for this shelxl refinement is uniquely defined
by the following loop, which should always be used as a source of
symmetry information in preference to the above space-group names.
They are only intended as comments.
;

loop_
_space_group_symop_operation_xyz
'x, y, z'
'-y, x-y, z'
'-x+y, -x, z'
'y, x, -z+1/2'
'x-y, -y, -z+1/2'
'-x, -x+y, -z+1/2'
'x+2/3, y+1/3, z+1/3'
'-y+2/3, x-y+1/3, z+1/3'
'-x+y+2/3, -x+1/3, z+1/3'
'y+2/3, x+1/3, -z+5/6'
'x-y+2/3, -y+1/3, -z+5/6'
'-x+2/3, -x+y+1/3, -z+5/6'
'x+1/3, y+2/3, z+2/3'
'-y+1/3, x-y+2/3, z+2/3'
'-x+y+1/3, -x+2/3, z+2/3'
'y+1/3, x+2/3, -z+7/6'
'x-y+1/3, -y+2/3, -z+7/6'
'-x+1/3, -x+y+2/3, -z+7/6'
'-x, -y, -z'
'y, -x+y, -z'
'x-y, x, -z'
'-y, -x, z-1/2'
'-x+y, y, z-1/2'
'x, x-y, z-1/2'
'-x+2/3, -y+1/3, -z+1/3'
'y+2/3, -x+y+1/3, -z+1/3'
'x-y+2/3, x+1/3, -z+1/3'
'-y+2/3, -x+1/3, z-1/6'
'-x+y+2/3, y+1/3, z-1/6'
'x+2/3, x-y+1/3, z-1/6'
'-x+1/3, -y+2/3, -z+2/3'
'y+1/3, -x+y+2/3, -z+2/3'
'x-y+1/3, x+2/3, -z+2/3'
'-y+1/3, -x+2/3, z+1/6'
'-x+y+1/3, y+2/3, z+1/6'
'x+1/3, x-y+2/3, z+1/6'

loop_
_atom_site_label
_atom_site_type_symbol
_atom_site_fract_x
_atom_site_fract_y
_atom_site_fract_z
_atom_site_U_iso_or_equiv
_atom_site_adp_type
_atom_site_occupancy
_atom_site_site_symmetry_order
_atom_site_calc_flag
_atom_site_refinement_flags_posn
_atom_site_refinement_flags_adp
_atom_site_refinement_flags_occupancy
Rb1 Rb 0.6667 0.3333 0.3333 0.0167(3) Uani 1 6 d S T P
Ni1 Ni 0.3333 0.6667 0.4167 0.0116(4) Uani 1 6 d S T P
O2 O 0.40962(19) 0.56897(18) 0.34180(15) 0.0150(5) Uani 1 1 d . . .
O1 O 0.42726(18) 0.38291(18) 0.34995(13) 0.0168(5) Uani 1 1 d . . .
C1 C 0.3822(2) 0.4560(2) 0.37620(16) 0.0140(5) Uani 1 1 d . . .
Li1 Li 0.3333 0.2046(6) 0.4167 0.0205(13) Uani 1 2 d S T P

loop_
_atom_site_aniso_label
_atom_site_aniso_U_11
_atom_site_aniso_U_22
_atom_site_aniso_U_33
_atom_site_aniso_U_23
_atom_site_aniso_U_13
_atom_site_aniso_U_12
Rb1 0.0165(4) 0.0165(4) 0.0170(5) 0.000 0.000 0.0082(2)
Ni1 0.0116(4) 0.0116(4) 0.0117(6) 0.000 0.000 0.0058(2)
O2 0.0179(9) 0.0159(9) 0.0132(10) 0.0015(7) 0.0028(7) 0.0099(8)
O1 0.0192(10) 0.0173(10) 0.0172(9) -0.0002(7) 0.0035(7) 0.0117(8)
C1 0.0113(11) 0.0143(12) 0.0121(12) -0.0004(9) 0.0006(9) 0.0031(10)
Li1 0.022(3) 0.020(2) 0.020(3) 0.0012(12) 0.002(2) 0.0110(16)

loop_
_atom_type_symbol
_atom_type_description
_atom_type_scat_dispersion_real
_atom_type_scat_dispersion_imag
_atom_type_scat_source
Rb Rb -0.9393 2.9676 'International Tables Vol C Tables 4.2.6.8 and 6.1.1.4'
Li Li -0.0003 0.0001 'International Tables Vol C Tables 4.2.6.8 and 6.1.1.4'
Ni Ni 0.3393 1.1124 'International Tables Vol C Tables 4.2.6.8 and 6.1.1.4'
C C 0.0033 0.0016 'International Tables Vol C Tables 4.2.6.8 and 6.1.1.4'
O O 0.0106 0.0060 'International Tables Vol C Tables 4.2.6.8 and 6.1.1.4'

loop_
_geom_angle_atom_site_label_1
_geom_angle_atom_site_label_2
_geom_angle_atom_site_label_3
_geom_angle
_geom_angle_site_symmetry_1
_geom_angle_site_symmetry_3
O1 Rb1 O1 60.659(10) 32 .
O1 Rb1 O1 119.344(10) 32 33_545
O1 Rb1 O1 60.658(10) . 33_545
O1 Rb1 O1 180.0 32 2_655
O1 Rb1 O1 119.342(10) . 2_655
O1 Rb1 O1 60.657(10) 33_545 2_655
O1 Rb1 O1 60.657(10) 32 3_665
O1 Rb1 O1 119.343(10) . 3_665
O1 Rb1 O1 180.0 33_545 3_665
O1 Rb1 O1 119.342(10) 2_655 3_665
O1 Rb1 O1 119.342(10) 32 31_655
O1 Rb1 O1 180.0 . 31_655
O1 Rb1 O1 119.341(10) 33_545 31_655
O1 Rb1 O1 60.658(10) 2_655 31_655
O1 Rb1 O1 60.658(10) 3_665 31_655
O1 Rb1 O2 62.97(5) 32 36
O1 Rb1 O2 78.83(5) . 36
O1 Rb1 O2 117.74(5) 33_545 36
O1 Rb1 O2 117.03(5) 2_655 36
O1 Rb1 O2 62.26(5) 3_665 36
O1 Rb1 O2 101.17(5) 31_655 36
O1 Rb1 O2 101.17(5) 32 35_545
O1 Rb1 O2 62.26(5) . 35_545
O1 Rb1 O2 62.97(5) 33_545 35_545
O1 Rb1 O2 78.83(5) 2_655 35_545
O1 Rb1 O2 117.03(5) 3_665 35_545
O1 Rb1 O2 117.74(5) 31_655 35_545
O2 Rb1 O2 56.62(6) 36 35_545
O1 Rb1 O2 117.03(5) 32 6_655
O1 Rb1 O2 101.17(5) . 6_655
O1 Rb1 O2 62.26(5) 33_545 6_655
O1 Rb1 O2 62.97(5) 2_655 6_655
O1 Rb1 O2 117.74(5) 3_665 6_655
O1 Rb1 O2 78.83(5) 31_655 6_655
O2 Rb1 O2 180.0 36 6_655
O2 Rb1 O2 123.38(6) 35_545 6_655
O1 Rb1 O2 78.83(5) 32 5_665
O1 Rb1 O2 117.74(5) . 5_665
O1 Rb1 O2 117.03(5) 33_545 5_665
O1 Rb1 O2 101.17(5) 2_655 5_665
O1 Rb1 O2 62.97(5) 3_665 5_665
O1 Rb1 O2 62.26(5) 31_655 5_665
O2 Rb1 O2 123.38(6) 36 5_665
O2 Rb1 O2 180.0 35_545 5_665
O2 Rb1 O2 56.62(6) 6_655 5_665
O1 Rb1 O2 117.74(5) 32 34_655
O1 Rb1 O2 117.04(5) . 34_655
O1 Rb1 O2 101.17(5) 33_545 34_655
O1 Rb1 O2 62.26(5) 2_655 34_655
O1 Rb1 O2 78.83(5) 3_665 34_655
O1 Rb1 O2 62.96(5) 31_655 34_655
O2 Rb1 O2 56.62(6) 36 34_655
O2 Rb1 O2 56.62(6) 35_545 34_655
O2 Rb1 O2 123.38(6) 6_655 34_655
O2 Rb1 O2 123.38(6) 5_665 34_655
O1 Rb1 O2 62.26(5) 32 4
O1 Rb1 O2 62.97(5) . 4
O1 Rb1 O2 78.83(5) 33_545 4
O1 Rb1 O2 117.74(5) 2_655 4
O1 Rb1 O2 101.17(5) 3_665 4
O1 Rb1 O2 117.03(5) 31_655 4
O2 Rb1 O2 123.38(6) 36 4
O2 Rb1 O2 123.38(6) 35_545 4
O2 Rb1 O2 56.62(6) 6_655 4
O2 Rb1 O2 56.62(6) 5_665 4
O2 Rb1 O2 180.0 34_655 4
O2 Ni1 O2 92.95(9) 12 11_565
O2 Ni1 O2 82.31(11) 12 .
O2 Ni1 O2 92.17(11) 11_565 .
O2 Ni1 O2 92.17(11) 12 3_565
O2 Ni1 O2 173.19(10) 11_565 3_565
O2 Ni1 O2 92.95(9) . 3_565
O2 Ni1 O2 173.20(10) 12 2_665
O2 Ni1 O2 82.31(11) 11_565 2_665
O2 Ni1 O2 92.95(9) . 2_665
O2 Ni1 O2 92.95(9) 3_565 2_665
O2 Ni1 O2 92.95(9) 12 10_455
O2 Ni1 O2 92.95(9) 11_565 10_455
O2 Ni1 O2 173.20(10) . 10_455
O2 Ni1 O2 82.31(11) 3_565 10_455
O2 Ni1 O2 92.17(11) 2_665 10_455
O2 Ni1 Rb1 123.15(6) 12 4
O2 Ni1 Rb1 123.15(6) 11_565 4
O2 Ni1 Rb1 56.85(6) . 4
O2 Ni1 Rb1 56.85(6) 3_565 4
O2 Ni1 Rb1 56.85(6) 2_665 4
O2 Ni1 Rb1 123.15(6) 10_455 4
O2 Ni1 Rb1 56.85(6) 12 7_455
O2 Ni1 Rb1 56.85(6) 11_565 7_455
O2 Ni1 Rb1 123.15(6) . 7_455
O2 Ni1 Rb1 123.15(6) 3_565 7_455
O2 Ni1 Rb1 123.15(6) 2_665 7_455
O2 Ni1 Rb1 56.85(6) 10_455 7_455
Rb1 Ni1 Rb1 180.0 4 7_455
C1 O2 Ni1 111.70(17) . .
C1 O2 Li1 86.4(2) . 32
Ni1 O2 Li1 160.1(2) . 32
C1 O2 Rb1 136.58(16) . 4
Ni1 O2 Rb1 89.95(7) . 4
Li1 O2 Rb1 81.60(7) 32 4
C1 O1 Li1 109.1(2) . .
C1 O1 Li1 86.60(15) . 32
Li1 O1 Li1 163.0(2) . 32
C1 O1 Rb1 148.86(16) . .
Li1 O1 Rb1 85.87(13) . .
Li1 O1 Rb1 83.41(8) 32 .
O1 C1 O2 125.1(2) . .
O1 C1 C1 118.14(14) . 12
O2 C1 C1 116.73(15) . 12
O1 C1 Li1 62.91(15) . 32
O2 C1 Li1 62.23(15) . 32
C1 C1 Li1 178.74(17) 12 32
O1 C1 Li1 45.15(12) . .
O2 C1 Li1 168.74(19) . .
C1 C1 Li1 73.30(7) 12 .
Li1 C1 Li1 107.81(15) 32 .
O1 Li1 O1 84.7(3) . 12
O1 Li1 O2 101.94(13) . 33_545
O1 Li1 O2 99.90(13) 12 33_545
O1 Li1 O2 99.90(13) . 35_545
O1 Li1 O2 101.94(13) 12 35_545
O2 Li1 O2 150.3(4) 33_545 35_545
O1 Li1 O1 161.29(10) . 35_545
O1 Li1 O1 94.64(6) 12 35_545
O2 Li1 O1 96.6(2) 33_545 35_545
O2 Li1 O1 61.86(13) 35_545 35_545
O1 Li1 O1 94.64(6) . 33_545
O1 Li1 O1 161.29(10) 12 33_545
O2 Li1 O1 61.86(13) 33_545 33_545
O2 Li1 O1 96.6(2) 35_545 33_545
O1 Li1 O1 91.8(3) 35_545 33_545
O1 Li1 C1 131.13(10) . 35_545
O1 Li1 C1 99.35(8) 12 35_545
O2 Li1 C1 124.7(3) 33_545 35_545
O2 Li1 C1 31.37(10) 35_545 35_545
O1 Li1 C1 30.49(9) 35_545 35_545
O1 Li1 C1 95.1(3) 33_545 35_545
O1 Li1 C1 99.35(8) . 33_545
O1 Li1 C1 131.13(10) 12 33_545
O2 Li1 C1 31.37(10) 33_545 33_545
O2 Li1 C1 124.7(3) 35_545 33_545
O1 Li1 C1 95.1(3) 35_545 33_545
O1 Li1 C1 30.49(9) 33_545 33_545
C1 Li1 C1 112.6(3) 35_545 33_545
O1 Li1 C1 25.74(12) . .
O1 Li1 C1 59.04(19) 12 .
O2 Li1 C1 103.41(18) 33_545 .
O2 Li1 C1 105.02(19) 35_545 .
O1 Li1 C1 149.04(19) 35_545 .
O1 Li1 C1 118.37(12) 33_545 .
C1 Li1 C1 130.79(18) 35_545 .
C1 Li1 C1 114.21(11) 33_545 .
O1 Li1 C1 59.04(19) . 12
O1 Li1 C1 25.74(12) 12 12
O2 Li1 C1 105.02(19) 33_545 12
O2 Li1 C1 103.42(18) 35_545 12
O1 Li1 C1 118.37(12) 35_545 12
O1 Li1 C1 149.04(19) 33_545 12
C1 Li1 C1 114.21(11) 35_545 12
C1 Li1 C1 130.79(18) 33_545 12
C1 Li1 C1 33.41(13) . 12
O1 Li1 Rb1 133.6(2) . 10_445
O1 Li1 Rb1 59.40(5) 12 10_445
O2 Li1 Rb1 61.27(6) 33_545 10_445
O2 Li1 Rb1 114.72(11) 35_545 10_445
O1 Li1 Rb1 59.02(6) 35_545 10_445
O1 Li1 Rb1 110.18(17) 33_545 10_445
C1 Li1 Rb1 86.26(10) 35_545 10_445
C1 Li1 Rb1 85.97(10) 33_545 10_445
C1 Li1 Rb1 111.23(16) . 10_445
C1 Li1 Rb1 82.62(9) 12 10_445
O1 Li1 Rb1 59.40(5) . .
O1 Li1 Rb1 133.6(2) 12 .
O2 Li1 Rb1 114.71(11) 33_545 .
O2 Li1 Rb1 61.27(6) 35_545 .
O1 Li1 Rb1 110.18(17) 35_545 .
O1 Li1 Rb1 59.02(6) 33_545 .
C1 Li1 Rb1 85.97(10) 35_545 .
C1 Li1 Rb1 86.26(10) 33_545 .
C1 Li1 Rb1 82.63(9) . .
C1 Li1 Rb1 111.23(16) 12 .
Rb1 Li1 Rb1 166.0(2) 10_445 .

loop_
_geom_bond_atom_site_label_1
_geom_bond_atom_site_label_2
_geom_bond_distance
_geom_bond_site_symmetry_2
Rb1 O1 3.0560(17) 32
Rb1 O1 3.0560(17) .
Rb1 O1 3.0561(17) 33_545
Rb1 O1 3.0561(17) 2_655
Rb1 O1 3.0561(17) 3_665
Rb1 O1 3.0561(17) 31_655
Rb1 O2 3.139(2) 36
Rb1 O2 3.139(2) 35_545
Rb1 O2 3.139(2) 6_655
Rb1 O2 3.139(2) 5_665
Rb1 O2 3.139(2) 34_655
Rb1 O2 3.139(2) 4
Ni1 O2 2.053(2) 12
Ni1 O2 2.053(2) 11_565
Ni1 O2 2.053(2) .
Ni1 O2 2.053(2) 3_565
Ni1 O2 2.053(2) 2_665
Ni1 O2 2.053(2) 10_455
Ni1 Rb1 3.7491(3) 4
Ni1 Rb1 3.7491(2) 7_455
O2 C1 1.271(3) .
O2 Li1 2.161(3) 32
O2 Rb1 3.139(2) 4
O1 C1 1.239(3) .
O1 Li1 2.022(6) .
O1 Li1 2.174(6) 32
C1 C1 1.550(5) 12
C1 Li1 2.437(5) 32
C1 Li1 2.695(7) .
Li1 O1 2.023(6) 12
Li1 O2 2.161(3) 33_545
Li1 O2 2.161(3) 35_545
Li1 O1 2.174(5) 35_545
Li1 O1 2.174(5) 33_545
Li1 C1 2.437(5) 35_545
Li1 C1 2.437(5) 33_545
Li1 C1 2.696(7) 12
Li1 Rb1 3.5411(9) 10_445
